data_4512954
loop_
_publ_author_name
'Kohmoto, Shigeo'
'Chuko, Tomotaka'
'Hisamatsu, Shugo'
'Okuda, Yasuhiro'
'Masu, Hyuma'
'Takahashi, Masahiro'
'Kishikawa, Keiki'

_publ_section_title
;
 Piezoluminescence and Liquid Crystallinity of
 4,4&#x2032;-(9,10-Anthracenediyl)bispyridinium Salts
;
_journal_issue 6
_journal_name_full 'Crystal Growth &amp; Design'
_journal_page_first 2723
_journal_paper_doi 10.1021/acs.cgd.5b00028
_journal_volume 15
_journal_year 2015
_chemical_formula_sum 'C48 H50 Cl2 N2 O8'
_chemical_formula_weight 853.80
_space_group_crystal_system monoclinic
_space_group_IT_number 15
_space_group_name_Hall '-C 2yc'
_space_group_name_H-M_alt 'C 1 2/c 1'
_symmetry_space_group_name_Hall '-C 2yc'
_symmetry_space_group_name_H-M 'C 1 2/c 1'
_atom_sites_solution_hydrogens geom
_atom_sites_solution_primary direct
_atom_sites_solution_secondary difmap
_cell_angle_alpha 90
_cell_angle_beta 126.2930(10)
_cell_angle_gamma 90
_cell_formula_units_Z 4
_cell_length_a 29.258(2)
_cell_length_b 8.1420(6)
_cell_length_c 22.6504(17)
_cell_measurement_temperature 173.(2)
_cell_volume 4349.0(5)
_computing_structure_refinement 'SHELXL-2013 (Sheldrick, 2013)'
_diffrn_ambient_temperature 173.(2)
_diffrn_measured_fraction_theta_full 0.972
_diffrn_measured_fraction_theta_max 0.972
_diffrn_measurement_device_type 'Bruker APEX-II CCD'
_diffrn_measurement_method '\f and \w scans'
_diffrn_radiation_monochromator 'graphite '
_diffrn_radiation_type 'MoK\a '
_diffrn_radiation_wavelength 0.71073
_diffrn_reflns_av_R_equivalents 0.0222
_diffrn_reflns_av_sigmaI/netI 0.0295
_diffrn_reflns_limit_h_max 37
_diffrn_reflns_limit_h_min -14
_diffrn_reflns_limit_k_max 10
_diffrn_reflns_limit_k_min -10
_diffrn_reflns_limit_l_max 20
_diffrn_reflns_limit_l_min -29
_diffrn_reflns_number 11845
_diffrn_reflns_theta_full 27.55
_diffrn_reflns_theta_max 27.55
_diffrn_reflns_theta_min 2.23
_diffrn_source 'fine-focus sealed tube'
_exptl_absorpt_coefficient_mu 0.206
_exptl_absorpt_correction_T_max 0.96
_exptl_absorpt_correction_T_min 0.92
_exptl_absorpt_correction_type empirical
_exptl_absorpt_process_details 'SADABS V2012/1 (Bruker AXS Inc.)'
_exptl_crystal_colour colourless
_exptl_crystal_density_diffrn 1.304
_exptl_crystal_density_method 'not measured'
_exptl_crystal_description block
_exptl_crystal_F_000 1800
_exptl_crystal_size_max 0.400
_exptl_crystal_size_mid 0.400
_exptl_crystal_size_min 0.180
_refine_diff_density_max 0.545
_refine_diff_density_min -0.389
_refine_ls_extinction_method none
_refine_ls_goodness_of_fit_ref 1.036
_refine_ls_hydrogen_treatment constr
_refine_ls_matrix_type full
_refine_ls_number_parameters 301
_refine_ls_number_reflns 4895
_refine_ls_number_restraints 0
_refine_ls_restrained_S_all 1.036
_refine_ls_R_factor_all 0.0495
_refine_ls_R_factor_gt 0.0397
_refine_ls_shift/su_max 0.001
_refine_ls_shift/su_mean 0.000
_refine_ls_structure_factor_coef Fsqd
_refine_ls_weighting_details 'w=1/[\s^2^(Fo^2^)+(0.0475P)^2^+3.9260P] where P=(Fo^2^+2Fc^2^)/3'
_refine_ls_weighting_scheme calc
_refine_ls_wR_factor_gt 0.1027
_refine_ls_wR_factor_ref 0.1090
_reflns_number_gt 4044
_reflns_number_total 4895
_reflns_threshold_expression 'I > 2\s(I)'
_cod_data_source_file cg5b00028_si_002.cif
_cod_data_source_block 1/1a(EtOAc)_a130722his2
_cod_depositor_comments 'Adding full bibliography for 4512954--4512957.cif.'
_cod_original_cell_volume 4349.0(6)
_cod_database_code 4512954

loop_
_space_group_symop_operation_xyz
'x, y, z'
'-x, y, -z+1/2'
'x+1/2, y+1/2, z'
'-x+1/2, y+1/2, -z+1/2'
'-x, -y, -z'
'x, -y, z-1/2'
'-x+1/2, -y+1/2, -z'
'x+1/2, -y+1/2, z-1/2'

loop_
_atom_site_type_symbol
_atom_site_label
_atom_site_fract_x
_atom_site_fract_y
_atom_site_fract_z
_atom_site_U_iso_or_equiv
_atom_site_adp_type
_atom_site_calc_flag
_atom_site_refinement_flags_adp
_atom_site_refinement_flags_occupancy
_atom_site_refinement_flags_posn
_atom_site_occupancy
_atom_site_disorder_assembly
_atom_site_disorder_group
C C26 0.4574(3) 0.0641(10) 0.3747(3) 0.079(2) Uani d . P . 0.5 A -2
H H26A 0.4407 -0.0456 0.3654 0.119 Uiso calc U P R 0.5 A -2
H H26B 0.4689 0.0835 0.3425 0.119 Uiso calc U P R 0.5 A -2
H H26C 0.4294 0.1468 0.3651 0.119 Uiso calc U P R 0.5 A -2
C C25 0.50799(19) 0.0759(6) 0.4527(2) 0.0552(10) Uani d . P . 0.5 A -2
H H25A 0.5409 0.0252 0.4577 0.066 Uiso calc U P R 0.5 A -2
H H25B 0.517 0.1931 0.4664 0.066 Uiso calc U P R 0.5 A -2
C C23 0.4865(3) 0.0536(9) 0.3870(4) 0.0696(17) Uani d . P . 0.5 A -1
H H23A 0.4592 0.0253 0.3351 0.104 Uiso calc U P R 0.5 A -1
H H23B 0.5238 0.0092 0.4053 0.104 Uiso calc U P R 0.5 A -1
H H23C 0.4889 0.1733 0.3926 0.104 Uiso calc U P R 0.5 A -1
C C24 0.46729(17) -0.0182(5) 0.4298(2) 0.0476(9) Uani d . P . 0.5 A -1
O O5 0.42000(12) -0.0643(4) 0.40328(17) 0.0551(7) Uani d . P . 0.5 A -1
C C1 0.45353(7) 0.3777(2) 0.57204(9) 0.0362(4) Uani d . . . 1 . .
H H1 0.414 0.3576 0.5452 0.043 Uiso calc U . R 1 . .
C C2 0.48782(7) 0.3481(2) 0.64526(9) 0.0395(4) Uani d . . . 1 . .
H H2 0.4722 0.3052 0.6687 0.047 Uiso calc U . R 1 . .
C C3 0.54676(7) 0.3808(2) 0.68690(9) 0.0368(4) Uani d . . . 1 . .
H H3 0.5703 0.3598 0.7381 0.044 Uiso calc U . R 1 . .
C C4 0.56995(6) 0.4419(2) 0.65438(9) 0.0328(3) Uani d . . . 1 . .
H H4 0.6093 0.4661 0.6834 0.039 Uiso calc U . R 1 . .
C C5 0.53596(6) 0.47035(19) 0.57689(8) 0.0294(3) Uani d . . . 1 . .
C C6 0.47586(6) 0.43836(19) 0.53467(9) 0.0303(3) Uani d . . . 1 . .
C C7 0.44131(6) 0.46903(19) 0.45871(9) 0.0293(3) Uani d . . . 1 . .
C C8 0.37879(6) 0.43836(19) 0.41466(8) 0.0274(3) Uani d . . . 1 . .
C C9 0.35704(6) 0.2800(2) 0.40087(9) 0.0338(3) Uani d . . . 1 . .
H H9 0.3821 0.1887 0.4211 0.041 Uiso calc U . R 1 . .
C C10 0.29933(6) 0.25472(19) 0.35803(9) 0.0314(3) Uani d . . . 1 . .
H H10 0.2848 0.146 0.348 0.038 Uiso calc U . R 1 . .
C C11 0.34039(6) 0.56788(18) 0.38501(8) 0.0282(3) Uani d . . . 1 . .
H H11 0.3538 0.6778 0.3936 0.034 Uiso calc U . R 1 . .
C C12 0.28298(6) 0.53782(19) 0.34326(8) 0.0280(3) Uani d . . . 1 . .
H H12 0.257 0.627 0.3235 0.034 Uiso calc U . R 1 . .
C C13 0.20097(6) 0.3523(2) 0.28351(8) 0.0299(3) Uani d . . . 1 . .
H H13A 0.1931 0.2387 0.2643 0.036 Uiso calc U . R 1 . .
H H13B 0.182 0.4286 0.2413 0.036 Uiso calc U . R 1 . .
C C14 0.17760(6) 0.37702(19) 0.32707(8) 0.0277(3) Uani d . . . 1 . .
C C15 0.18519(6) 0.25318(19) 0.37451(8) 0.0281(3) Uani d . . . 1 . .
H H15 0.2025 0.1523 0.3769 0.034 Uiso calc U . R 1 . .
C C16 0.16705(6) 0.27903(19) 0.41856(8) 0.0288(3) Uani d . . . 1 . .
C C17 0.14021(6) 0.4261(2) 0.41336(9) 0.0308(3) Uani d . . . 1 . .
C C18 0.13065(6) 0.5457(2) 0.36319(9) 0.0321(3) Uani d . . . 1 . .
C C19 0.15045(6) 0.5230(2) 0.32090(8) 0.0310(3) Uani d . . . 1 . .
H H19 0.1454 0.6064 0.2882 0.037 Uiso calc U . R 1 . .
C C20 0.20022(8) 0.0158(2) 0.47541(10) 0.0382(4) Uani d . . . 1 . .
H H20A 0.1783 -0.0398 0.4278 0.057 Uiso calc U . R 1 . .
H H20B 0.2011 -0.0528 0.5116 0.057 Uiso calc U . R 1 . .
H H20C 0.239 0.0345 0.4911 0.057 Uiso calc U . R 1 . .
C C21 0.15176(10) 0.5731(3) 0.51121(12) 0.0552(5) Uani d . . . 1 . .
H H21A 0.1926 0.5508 0.5411 0.083 Uiso calc U . R 1 . .
H H21B 0.1389 0.5743 0.5425 0.083 Uiso calc U . R 1 . .
H H21C 0.1441 0.6801 0.4872 0.083 Uiso calc U . R 1 . .
C C22 0.08513(8) 0.7991(2) 0.30392(10) 0.0475(5) Uani d . . . 1 . .
H H22A 0.1187 0.84 0.3087 0.071 Uiso calc U . R 1 . .
H H22B 0.0657 0.891 0.3084 0.071 Uiso calc U . R 1 . .
H H22C 0.0593 0.7468 0.256 0.071 Uiso calc U . R 1 . .
Cl Cl1 0.21480(2) 0.90299(5) 0.30004(2) 0.03535(12) Uani d . . . 1 . .
N N1 0.26360(5) 0.38243(15) 0.33040(6) 0.0248(3) Uani d . . . 1 . .
O O1 0.17430(5) 0.16976(14) 0.46918(7) 0.0373(3) Uani d . . . 1 . .
O O2 0.12208(5) 0.44788(15) 0.45683(7) 0.0391(3) Uani d . . . 1 . .
O O3 0.10210(5) 0.68220(15) 0.36026(7) 0.0432(3) Uani d . . . 1 . .
O O4 0.5 0 0.5 0.0945(10) Uani d . P S 1 . .

loop_
_atom_site_aniso_label
_atom_site_aniso_U_11
_atom_site_aniso_U_22
_atom_site_aniso_U_33
_atom_site_aniso_U_12
_atom_site_aniso_U_13
_atom_site_aniso_U_23
C26 0.083(4) 0.098(5) 0.045(3) 0.032(4) 0.032(4) 0.000(3)
C25 0.057(2) 0.066(3) 0.049(2) 0.014(2) 0.034(2) 0.000(2)
C23 0.069(4) 0.080(4) 0.072(4) 0.025(3) 0.048(4) 0.025(3)
C24 0.045(2) 0.047(2) 0.047(2) 0.0160(18) 0.0252(18) 0.0032(17)
O5 0.0416(15) 0.0600(18) 0.0574(17) 0.0087(13) 0.0257(13) -0.0049(14)
C1 0.0255(7) 0.0468(10) 0.0388(9) -0.0033(7) 0.0204(7) 0.0040(7)
C2 0.0346(8) 0.0528(10) 0.0381(9) -0.0044(8) 0.0254(8) 0.0046(8)
C3 0.0324(8) 0.0462(10) 0.0310(8) -0.0006(7) 0.0183(7) 0.0032(7)
C4 0.0240(7) 0.0388(8) 0.0327(8) -0.0006(6) 0.0151(6) 0.0008(6)
C5 0.0233(7) 0.0321(8) 0.0329(8) -0.0006(6) 0.0167(6) 0.0021(6)
C6 0.0237(7) 0.0337(8) 0.0349(8) -0.0004(6) 0.0181(6) 0.0025(6)
C7 0.0216(7) 0.0312(8) 0.0349(8) 0.0000(6) 0.0165(6) 0.0023(6)
C8 0.0228(7) 0.0327(8) 0.0300(7) -0.0018(6) 0.0175(6) 0.0010(6)
C9 0.0278(7) 0.0293(8) 0.0455(9) 0.0028(6) 0.0223(7) 0.0066(7)
C10 0.0308(8) 0.0252(7) 0.0416(9) -0.0026(6) 0.0233(7) 0.0007(6)
C11 0.0276(7) 0.0260(7) 0.0339(8) -0.0029(6) 0.0198(6) -0.0029(6)
C12 0.0265(7) 0.0285(7) 0.0309(7) 0.0021(6) 0.0181(6) 0.0003(6)
C13 0.0199(6) 0.0421(9) 0.0250(7) -0.0048(6) 0.0117(6) -0.0034(6)
C14 0.0177(6) 0.0367(8) 0.0260(7) -0.0053(6) 0.0115(6) -0.0038(6)
C15 0.0208(6) 0.0312(7) 0.0319(8) -0.0034(6) 0.0155(6) -0.0030(6)
C16 0.0227(7) 0.0325(8) 0.0323(8) -0.0053(6) 0.0169(6) -0.0008(6)
C17 0.0263(7) 0.0358(8) 0.0361(8) -0.0049(6) 0.0218(7) -0.0035(6)
C18 0.0254(7) 0.0341(8) 0.0371(8) 0.0005(6) 0.0187(7) -0.0015(6)
C19 0.0246(7) 0.0365(8) 0.0306(8) -0.0010(6) 0.0157(6) 0.0027(6)
C20 0.0428(9) 0.0316(8) 0.0407(9) -0.0022(7) 0.0250(8) 0.0016(7)
C21 0.0776(14) 0.0536(12) 0.0495(11) -0.0162(11) 0.0459(11) -0.0113(9)
C22 0.0505(11) 0.0428(10) 0.0441(10) 0.0141(8) 0.0252(9) 0.0061(8)
Cl1 0.0418(2) 0.02758(19) 0.0379(2) 0.00012(15) 0.02430(18) -0.00035(15)
N1 0.0217(6) 0.0315(6) 0.0248(6) -0.0025(5) 0.0157(5) -0.0013(5)
O1 0.0413(6) 0.0366(6) 0.0473(7) 0.0025(5) 0.0335(6) 0.0068(5)
O2 0.0455(7) 0.0379(6) 0.0522(7) -0.0044(5) 0.0390(6) -0.0061(5)
O3 0.0493(7) 0.0398(7) 0.0511(7) 0.0128(6) 0.0355(6) 0.0074(6)
O4 0.112(2) 0.105(2) 0.0468(13) -0.0470(18) 0.0362(15) -0.0067(13)

loop_
_atom_type_symbol
_atom_type_description
_atom_type_scat_dispersion_real
_atom_type_scat_dispersion_imag
_atom_type_scat_source
C C 0.0033 0.0016 'International Tables Vol C Tables 4.2.6.8 and 6.1.1.4'
H H 0.0000 0.0000 'International Tables Vol C Tables 4.2.6.8 and 6.1.1.4'
N N 0.0061 0.0033 'International Tables Vol C Tables 4.2.6.8 and 6.1.1.4'
O O 0.0106 0.0060 'International Tables Vol C Tables 4.2.6.8 and 6.1.1.4'
Cl Cl 0.1484 0.1585 'International Tables Vol C Tables 4.2.6.8 and 6.1.1.4'

loop_
_geom_angle_atom_site_label_1
_geom_angle_atom_site_label_2
_geom_angle_atom_site_label_3
_geom_angle_site_symmetry_1
_geom_angle
C25 C26 H26A . 109.5
C25 C26 H26B . 109.5
H26A C26 H26B . 109.5
C25 C26 H26C . 109.5
H26A C26 H26C . 109.5
H26B C26 H26C . 109.5
O4 C25 C26 . 112.8(5)
O4 C25 H25A . 109.0
C26 C25 H25A . 109.0
O4 C25 H25B . 109.0
C26 C25 H25B . 109.0
H25A C25 H25B . 107.8
C24 C23 H23A . 109.5
C24 C23 H23B . 109.5
H23A C23 H23B . 109.5
C24 C23 H23C . 109.5
H23A C23 H23C . 109.5
H23B C23 H23C . 109.5
O5 C24 O4 . 116.7(4)
O5 C24 C23 . 124.2(4)
O4 C24 C23 . 117.7(4)
C2 C1 C6 . 121.22(14)
C2 C1 H1 . 119.4
C6 C1 H1 . 119.4
C1 C2 C3 . 120.50(15)
C1 C2 H2 . 119.7
C3 C2 H2 . 119.7
C4 C3 C2 . 120.66(15)
C4 C3 H3 . 119.7
C2 C3 H3 . 119.7
C3 C4 C5 . 121.08(14)
C3 C4 H4 . 119.5
C5 C4 H4 . 119.5
C7 C5 C4 5_666 122.59(13)
C7 C5 C6 5_666 119.22(14)
C4 C5 C6 . 118.17(14)
C7 C6 C1 . 122.37(14)
C7 C6 C5 . 119.30(14)
C1 C6 C5 . 118.33(14)
C5 C7 C6 5_666 121.48(13)
C5 C7 C8 5_666 118.88(13)
C6 C7 C8 . 119.64(14)
C9 C8 C11 . 117.64(13)
C9 C8 C7 . 121.39(14)
C11 C8 C7 . 120.96(13)
C10 C9 C8 . 120.31(14)
C10 C9 H9 . 119.8
C8 C9 H9 . 119.8
N1 C10 C9 . 120.41(14)
N1 C10 H10 . 119.8
C9 C10 H10 . 119.8
C12 C11 C8 . 120.37(14)
C12 C11 H11 . 119.8
C8 C11 H11 . 119.8
N1 C12 C11 . 120.15(14)
N1 C12 H12 . 119.9
C11 C12 H12 . 119.9
N1 C13 C14 . 110.61(11)
N1 C13 H13A . 109.5
C14 C13 H13A . 109.5
N1 C13 H13B . 109.5
C14 C13 H13B . 109.5
H13A C13 H13B . 108.1
C19 C14 C15 . 121.17(14)
C19 C14 C13 . 120.08(14)
C15 C14 C13 . 118.73(14)
C14 C15 C16 . 119.21(14)
C14 C15 H15 . 120.4
C16 C15 H15 . 120.4
O1 C16 C15 . 124.49(14)
O1 C16 C17 . 115.43(14)
C15 C16 C17 . 120.07(14)
O2 C17 C18 . 121.09(14)
O2 C17 C16 . 118.96(14)
C18 C17 C16 . 119.92(14)
O3 C18 C17 . 115.42(14)
O3 C18 C19 . 124.36(15)
C17 C18 C19 . 120.21(15)
C14 C19 C18 . 119.30(15)
C14 C19 H19 . 120.4
C18 C19 H19 . 120.4
O1 C20 H20A . 109.5
O1 C20 H20B . 109.5
H20A C20 H20B . 109.5
O1 C20 H20C . 109.5
H20A C20 H20C . 109.5
H20B C20 H20C . 109.5
O2 C21 H21A . 109.5
O2 C21 H21B . 109.5
H21A C21 H21B . 109.5
O2 C21 H21C . 109.5
H21A C21 H21C . 109.5
H21B C21 H21C . 109.5
O3 C22 H22A . 109.5
O3 C22 H22B . 109.5
H22A C22 H22B . 109.5
O3 C22 H22C . 109.5
H22A C22 H22C . 109.5
H22B C22 H22C . 109.5
C10 N1 C12 . 121.11(12)
C10 N1 C13 . 119.58(13)
C12 N1 C13 . 119.31(12)
C16 O1 C20 . 117.68(12)
C17 O2 C21 . 114.38(13)
C18 O3 C22 . 117.71(14)

loop_
_geom_bond_atom_site_label_1
_geom_bond_atom_site_label_2
_geom_bond_site_symmetry_2
_geom_bond_distance
C26 C25 . 1.491(7)
C26 H26A . 0.98
C26 H26B . 0.98
C26 H26C . 0.98
C25 O4 . 1.372(5)
C25 H25A . 0.99
C25 H25B . 0.99
C23 C24 . 1.497(8)
C23 H23A . 0.98
C23 H23B . 0.98
C23 H23C . 0.98
C24 O5 . 1.197(5)
C24 O4 . 1.290(4)
C1 C2 . 1.358(2)
C1 C6 . 1.429(2)
C1 H1 . 0.95
C2 C3 . 1.417(2)
C2 H2 . 0.95
C3 C4 . 1.357(2)
C3 H3 . 0.95
C4 C5 . 1.434(2)
C4 H4 . 0.95
C5 C7 5_666 1.404(2)
C5 C6 . 1.443(2)
C6 C7 . 1.409(2)
C7 C5 5_666 1.404(2)
C7 C8 . 1.4978(19)
C8 C9 . 1.389(2)
C8 C11 . 1.390(2)
C9 C10 . 1.377(2)
C9 H9 . 0.95
C10 N1 . 1.3384(19)
C10 H10 . 0.95
C11 C12 . 1.377(2)
C11 H11 . 0.95
C12 N1 . 1.3460(19)
C12 H12 . 0.95
C13 N1 . 1.4974(17)
C13 C14 . 1.510(2)
C13 H13A . 0.99
C13 H13B . 0.99
C14 C19 . 1.390(2)
C14 C15 . 1.392(2)
C15 C16 . 1.396(2)
C15 H15 . 0.95
C16 O1 . 1.3649(19)
C16 C17 . 1.398(2)
C17 O2 . 1.3784(19)
C17 C18 . 1.393(2)
C18 O3 . 1.3680(19)
C18 C19 . 1.394(2)
C19 H19 . 0.95
C20 O1 . 1.428(2)
C20 H20A . 0.98
C20 H20B . 0.98
C20 H20C . 0.98
C21 O2 . 1.430(2)
C21 H21A . 0.98
C21 H21B . 0.98
C21 H21C . 0.98
C22 O3 . 1.425(2)
C22 H22A . 0.98
C22 H22B . 0.98
C22 H22C . 0.98
